data_7107042
loop_
_publ_author_name
'James W. Walton'
'Lorenzo Di Bari'
'David Parker'
'Gennaro Pescitelli'
'Horst Puschmann'
'Dmitry S. Yufit'

_publ_section_title
;
 Structure, resolution and chirooptical analysis of stable lanthanide
 complexes of a pyridylmethylphosphinate triazacyclonane ligand
;
_journal_name_full Chem.Commun.
_journal_page_first 12289
_journal_paper_doi 10.1039/c1cc14904k
_journal_volume 47
_journal_year 2011
_chemical_formula_moiety 'C42 H42 N6 O6 P3 Yb'
_chemical_formula_sum 'C42 H42 N6 O6 P3 Yb'
_chemical_formula_weight 992.77
_chemical_name_systematic
;
?
;
_space_group_crystal_system monoclinic
_space_group_IT_number 14
_space_group_name_Hall '-P 2yn'
_space_group_name_H-M_alt 'P 1 21/n 1'
_symmetry_space_group_name_Hall '-P 2yn'
_symmetry_space_group_name_H-M 'P 1 21/n 1'
_atom_sites_solution_hydrogens geom
_atom_sites_solution_primary direct
_atom_sites_solution_secondary difmap
_audit_creation_date 2011-07-13
_audit_creation_method
;
Olex2 1.1-beta
(compiled 2011.02.15 svn.r1672, GUI svn.r3494)
;
_cell_angle_alpha 90.00
_cell_angle_beta 111.917(10)
_cell_angle_gamma 90.00
_cell_formula_units_Z 4
_cell_length_a 14.9462(4)
_cell_length_b 22.5220(6)
_cell_length_c 15.8151(4)
_cell_measurement_reflns_used 9794
_cell_measurement_temperature 120
_cell_measurement_theta_max 31.20
_cell_measurement_theta_min 2.28
_cell_volume 4938.9(4)
_computing_cell_refinement 'SAINT v6.45A (Bruker, 2003)'
_computing_data_collection 'SMART v5.625 (Bruker, 2001)'
_computing_data_reduction 'SAINT v6.45A (Bruker, 2003)'
_computing_molecular_graphics
;
O. V. Dolomanov, L. J. Bourhis, R. J. Gildea, J. A. K. Howard and H. Puschmann,
OLEX2: a complete structure solution, refinement and analysis program.
J. Appl. Cryst. (2009). 42, 339-341.
;
_computing_publication_material
;
O. V. Dolomanov, L. J. Bourhis, R. J. Gildea, J. A. K. Howard and H. Puschmann,
OLEX2: a complete structure solution, refinement and analysis program.
J. Appl. Cryst. (2009). 42, 339-341.
;
_computing_structure_refinement 'SHELXL-97 (Sheldrick, 1997)'
_computing_structure_solution 'A short history of SHELX (Sheldrick, 2007)/Bruker'
_diffrn_ambient_temperature 120
_diffrn_detector 'CCD area detector'
_diffrn_detector_area_resol_mean 5.6
_diffrn_detector_type 'Bruker SMART CCD 6000 area detector'
_diffrn_measured_fraction_theta_full 0.999
_diffrn_measured_fraction_theta_max 0.999
_diffrn_measurement_device 'three-circle diffractometer'
_diffrn_measurement_device_type 'Bruker SMART CCD 6000 area detector'
_diffrn_measurement_method '\w scans'
_diffrn_radiation_monochromator graphite
_diffrn_radiation_probe x-ray
_diffrn_radiation_type MoK\a
_diffrn_radiation_wavelength 0.71073
_diffrn_radiation_xray_symbol K-L~3~
_diffrn_reflns_av_R_equivalents 0.0390
_diffrn_reflns_av_unetI/netI 0.0252
_diffrn_reflns_limit_h_max 20
_diffrn_reflns_limit_h_min -20
_diffrn_reflns_limit_k_max 30
_diffrn_reflns_limit_k_min -30
_diffrn_reflns_limit_l_max 21
_diffrn_reflns_limit_l_min -21
_diffrn_reflns_number 81281
_diffrn_reflns_theta_full 29.00
_diffrn_reflns_theta_max 29.00
_diffrn_reflns_theta_min 1.60
_diffrn_source 'sealed X-ray tube'
_diffrn_source_current 10.0
_diffrn_source_power 0.3
_diffrn_source_target Mo
_diffrn_source_voltage 30.0
_exptl_absorpt_coefficient_mu 2.037
_exptl_absorpt_correction_T_max 0.7435
_exptl_absorpt_correction_T_min 0.5411
_exptl_absorpt_correction_type multi-scan
_exptl_absorpt_process_details
;
SADABS-2006/1 (Bruker,2006) was used for absorption correction.
R(int) was 0.0473 before and 0.0330 after correction.
The Ratio of minimum to maximum transmission is 0.727774041695.
The \l/2 correction factor is 0.0015
;
_exptl_crystal_colour less
_exptl_crystal_colour_lustre clear
_exptl_crystal_colour_modifier light
_exptl_crystal_colour_primary colourless
_exptl_crystal_density_diffrn 1.335
_exptl_crystal_density_method 'not measured'
_exptl_crystal_description prism
_exptl_crystal_F_000 1996
_exptl_crystal_size_max 0.18
_exptl_crystal_size_mid 0.16
_exptl_crystal_size_min 0.12
_refine_diff_density_max 2.273
_refine_diff_density_min -1.081
_refine_diff_density_rms 0.126
_refine_ls_extinction_method none
_refine_ls_goodness_of_fit_ref 1.035
_refine_ls_hydrogen_treatment constr
_refine_ls_matrix_type full
_refine_ls_number_parameters 492
_refine_ls_number_reflns 13133
_refine_ls_number_restraints 0
_refine_ls_restrained_S_all 1.035
_refine_ls_R_factor_all 0.0437
_refine_ls_R_factor_gt 0.0322
_refine_ls_shift/su_max 0.003
_refine_ls_shift/su_mean 0.000
_refine_ls_structure_factor_coef Fsqd
_refine_ls_weighting_details 'calc w=1/[\s^2^(Fo^2^)+(0.0600P)^2^+0.2000P] where P=(Fo^2^+2Fc^2^)/3'
_refine_ls_weighting_scheme calc
_refine_ls_wR_factor_gt 0.0896
_refine_ls_wR_factor_ref 0.0954
_reflns_number_gt 10508
_reflns_number_total 13133
_reflns_threshold_expression >2sigma(I)
_cod_data_source_file c1cc14904k.txt
_cod_data_source_block YbL3_11srv130d
_cod_original_cell_volume 4938.9(2)
_cod_database_code 7107042

loop_
_space_group_symop_id
_space_group_symop_operation_xyz
1 'x, y, z'
2 '-x+1/2, y+1/2, -z+1/2'
3 '-x, -y, -z'
4 'x-1/2, -y-1/2, z-1/2'

loop_
_atom_site_label
_atom_site_type_symbol
_atom_site_fract_x
_atom_site_fract_y
_atom_site_fract_z
_atom_site_U_iso_or_equiv
_atom_site_adp_type
_atom_site_occupancy
_atom_site_symmetry_multiplicity
_atom_site_calc_flag
_atom_site_refinement_flags
_atom_site_disorder_assembly
_atom_site_disorder_group
Yb1 Yb 0.071776(8) 0.675954(5) 0.319544(7) 0.01910(5) Uani 1 1 d . A .
P1 P 0.17398(5) 0.64711(3) 0.55315(5) 0.02136(14) Uani 1 1 d . A .
P2 P 0.08066(5) 0.53089(3) 0.24766(5) 0.02516(15) Uani 1 1 d . . .
P3 P 0.27871(6) 0.71801(4) 0.28549(5) 0.03144(18) Uani 1 1 d . . .
O1 O 0.17594(14) 0.67374(8) 0.46611(13) 0.0216(4) Uani 1 1 d . . .
O2 O 0.19219(16) 0.68691(10) 0.63353(15) 0.0298(5) Uani 1 1 d . . .
O3 O 0.08486(14) 0.57639(9) 0.31949(12) 0.0235(4) Uani 1 1 d . A .
O4 O 0.00581(17) 0.48369(10) 0.22850(15) 0.0357(5) Uani 1 1 d . B .
O5 O 0.20588(16) 0.67249(9) 0.28750(16) 0.0317(5) Uani 1 1 d . A .
O6 O 0.2737(3) 0.7488(2) 0.1968(3) 0.0310(11) Uiso 0.50 1 d P A 1
O6A O 0.2787(3) 0.7272(2) 0.1922(3) 0.0229(9) Uiso 0.50 1 d P A 2
N1 N -0.11481(18) 0.66497(10) 0.26373(17) 0.0231(5) Uani 1 1 d . . .
N2 N -0.02134(17) 0.74175(10) 0.17311(16) 0.0227(5) Uani 1 1 d . . .
N3 N -0.01200(17) 0.77034(10) 0.35351(16) 0.0236(5) Uani 1 1 d . . .
N4 N 0.00086(16) 0.62319(10) 0.42876(15) 0.0200(4) Uani 1 1 d . . .
N5 N 0.04428(17) 0.63290(11) 0.15651(16) 0.0229(5) Uani 1 1 d . . .
N6 N 0.17284(17) 0.77265(10) 0.36405(16) 0.0249(5) Uani 1 1 d . . .
C1 C -0.1539(2) 0.66812(13) 0.16323(19) 0.0232(6) Uani 1 1 d . A .
H1A H -0.2236 0.6654 0.1410 0.028 Uiso 1 1 calc R . .
H1B H -0.1304 0.6344 0.1393 0.028 Uiso 1 1 calc R . .
C2 C -0.1259(2) 0.72475(13) 0.12804(19) 0.0251(6) Uani 1 1 d . A .
H2A H -0.1410 0.7205 0.0631 0.030 Uiso 1 1 calc R . .
H2B H -0.1650 0.7569 0.1362 0.030 Uiso 1 1 calc R . .
C3 C -0.0134(2) 0.80472(13) 0.20107(19) 0.0249(6) Uani 1 1 d . A .
H3A H -0.0504 0.8290 0.1491 0.030 Uiso 1 1 calc R . .
H3B H 0.0535 0.8170 0.2212 0.030 Uiso 1 1 calc R . .
C4 C -0.0502(2) 0.81479(12) 0.2775(2) 0.0263(6) Uani 1 1 d . A .
H4A H -0.0319 0.8543 0.3022 0.032 Uiso 1 1 calc R . .
H4B H -0.1201 0.8128 0.2526 0.032 Uiso 1 1 calc R . .
C5 C -0.0913(2) 0.74793(13) 0.3783(2) 0.0264(6) Uani 1 1 d . A .
H5A H -0.1251 0.7812 0.3917 0.032 Uiso 1 1 calc R . .
H5B H -0.0650 0.7239 0.4330 0.032 Uiso 1 1 calc R . .
C6 C -0.1626(2) 0.71075(13) 0.3022(2) 0.0259(6) Uani 1 1 d . A .
H6A H -0.2061 0.6908 0.3256 0.031 Uiso 1 1 calc R . .
H6B H -0.2009 0.7370 0.2535 0.031 Uiso 1 1 calc R . .
C7 C -0.1355(2) 0.60494(12) 0.29098(19) 0.0236(5) Uani 1 1 d . A .
H7A H -0.1141 0.5750 0.2586 0.028 Uiso 1 1 calc R . .
H7B H -0.2045 0.6004 0.2744 0.028 Uiso 1 1 calc R . .
C8 C -0.08513(19) 0.59607(12) 0.39181(19) 0.0217(5) Uani 1 1 d . A .
C9 C -0.1214(2) 0.55965(13) 0.4427(2) 0.0271(6) Uani 1 1 d . . .
H9 H -0.1813 0.5415 0.4157 0.032 Uiso 1 1 calc R A .
C10 C -0.0664(2) 0.55096(14) 0.5347(2) 0.0304(6) Uani 1 1 d . A .
H10 H -0.0893 0.5272 0.5704 0.036 Uiso 1 1 calc R . .
C11 C 0.0227(2) 0.57812(13) 0.57222(19) 0.0256(6) Uani 1 1 d . . .
H11 H 0.0609 0.5728 0.6334 0.031 Uiso 1 1 calc R A .
C12 C 0.05442(19) 0.61342(12) 0.51727(18) 0.0215(5) Uani 1 1 d . A .
C13 C 0.2556(2) 0.58503(13) 0.58555(19) 0.0239(6) Uani 1 1 d . . .
C14 C 0.2955(2) 0.56640(14) 0.6768(2) 0.0297(6) Uani 1 1 d . A .
H14 H 0.2809 0.5866 0.7213 0.036 Uiso 1 1 calc R . .
C15 C 0.3570(2) 0.51745(15) 0.7003(2) 0.0386(8) Uani 1 1 d . . .
H15 H 0.3831 0.5049 0.7606 0.046 Uiso 1 1 calc R A .
C16 C 0.3792(2) 0.48768(15) 0.6348(3) 0.0402(8) Uani 1 1 d . A .
H16 H 0.4211 0.4554 0.6512 0.048 Uiso 1 1 calc R . .
C17 C 0.3396(2) 0.50552(15) 0.5446(2) 0.0351(7) Uani 1 1 d . . .
H17 H 0.3545 0.4852 0.5004 0.042 Uiso 1 1 calc R A .
C18 C 0.2778(2) 0.55366(13) 0.5204(2) 0.0273(6) Uani 1 1 d . A .
H18 H 0.2507 0.5652 0.4596 0.033 Uiso 1 1 calc R . .
C19 C 0.0269(2) 0.73466(13) 0.10729(19) 0.0256(6) Uani 1 1 d . A .
H19A H 0.0899 0.7534 0.1314 0.031 Uiso 1 1 calc R . .
H19B H -0.0108 0.7543 0.0506 0.031 Uiso 1 1 calc R . .
C20 C 0.0383(2) 0.67044(12) 0.0891(2) 0.0243(6) Uani 1 1 d . A .
C21 C 0.0485(2) 0.65176(15) 0.0094(2) 0.0300(6) Uani 1 1 d . . .
H21 H 0.0443 0.6788 -0.0364 0.036 Uiso 1 1 calc R A .
C22 C 0.0650(2) 0.59214(16) -0.0009(2) 0.0360(7) Uani 1 1 d . A .
H22 H 0.0708 0.5785 -0.0541 0.043 Uiso 1 1 calc R . .
C23 C 0.0727(2) 0.55335(14) 0.0691(2) 0.0315(7) Uani 1 1 d . . .
H23 H 0.0846 0.5132 0.0641 0.038 Uiso 1 1 calc R A .
C24 C 0.0624(2) 0.57492(13) 0.14629(19) 0.0246(6) Uani 1 1 d . A .
C25B C 0.1923(3) 0.4943(2) 0.2808(4) 0.0318(15) Uiso 0.50 1 d PG B 1
C26B C 0.2050(3) 0.4337(2) 0.2974(4) 0.0403(17) Uiso 0.50 1 d PG B 1
H26 H 0.1534 0.4102 0.2964 0.048 Uiso 0.50 1 calc PR B 1
C27B C 0.2949(4) 0.40806(18) 0.3154(4) 0.0457(19) Uiso 0.50 1 d PG B 1
H27 H 0.3034 0.3675 0.3265 0.055 Uiso 0.50 1 calc PR B 1
C28A C 0.3720(3) 0.4431(2) 0.3168(4) 0.0458(18) Uiso 0.50 1 d PG B 1
H28 H 0.4321 0.4260 0.3289 0.055 Uiso 0.50 1 calc PR B 1
C29A C 0.3593(3) 0.5037(2) 0.3003(4) 0.060(2) Uiso 0.50 1 d PG B 1
H29 H 0.4109 0.5271 0.3012 0.072 Uiso 0.50 1 calc PR B 1
C30A C 0.2694(4) 0.52931(17) 0.2823(4) 0.0486(19) Uiso 0.50 1 d PG B 1
H30 H 0.2609 0.5699 0.2712 0.058 Uiso 0.50 1 calc PR B 1
C31 C 0.0610(2) 0.80005(13) 0.4328(2) 0.0286(6) Uani 1 1 d . A .
H31A H 0.0791 0.7741 0.4856 0.034 Uiso 1 1 calc R . .
H31B H 0.0341 0.8362 0.4471 0.034 Uiso 1 1 calc R . .
C32 C 0.1480(2) 0.81465(13) 0.4118(2) 0.0282(6) Uani 1 1 d . A .
C33 C 0.2013(3) 0.86685(14) 0.4402(2) 0.0361(8) Uani 1 1 d . . .
H33 H 0.1824 0.8955 0.4725 0.043 Uiso 1 1 calc R A .
C34 C 0.2821(3) 0.87530(15) 0.4198(3) 0.0446(9) Uani 1 1 d . A .
H34 H 0.3179 0.9100 0.4374 0.054 Uiso 1 1 calc R . .
C35 C 0.3099(2) 0.83108(14) 0.3724(3) 0.0379(8) Uani 1 1 d . . .
H35 H 0.3651 0.8354 0.3590 0.046 Uiso 1 1 calc R A .
C36 C 0.2528(2) 0.78067(14) 0.3460(2) 0.0295(6) Uani 1 1 d . A .
C37 C 0.3974(2) 0.69211(15) 0.3538(2) 0.0295(6) Uani 1 1 d . A .
C38 C 0.4092(3) 0.64852(15) 0.4193(2) 0.0357(7) Uani 1 1 d . . .
H38 H 0.3556 0.6333 0.4283 0.043 Uiso 1 1 calc R A .
C39 C 0.5004(3) 0.62767(16) 0.4712(3) 0.0455(9) Uani 1 1 d . A .
H39 H 0.5078 0.5980 0.5143 0.055 Uiso 1 1 calc R . .
C40 C 0.5814(3) 0.65104(18) 0.4591(3) 0.0448(9) Uani 1 1 d . . .
H40 H 0.6427 0.6372 0.4940 0.054 Uiso 1 1 calc R A .
C41 C 0.5694(3) 0.69478(18) 0.3949(3) 0.0428(8) Uani 1 1 d . A .
H41 H 0.6232 0.7109 0.3872 0.051 Uiso 1 1 calc R . .
C42 C 0.4787(2) 0.71506(16) 0.3418(2) 0.0345(7) Uani 1 1 d . . .
H42 H 0.4716 0.7441 0.2979 0.041 Uiso 1 1 calc R A .
C25A C 0.2044(2) 0.50114(16) 0.2666(3) 0.0157(11) Uiso 0.50 1 d PG B 2
C30B C 0.2718(3) 0.53436(12) 0.2457(3) 0.0225(11) Uiso 0.50 1 d PG B 2
H30A H 0.2566 0.5726 0.2226 0.027 Uiso 0.50 1 calc PR B 2
C29B C 0.3619(2) 0.51044(15) 0.2593(3) 0.0288(12) Uiso 0.50 1 d PG B 2
H29A H 0.4069 0.5327 0.2453 0.035 Uiso 0.50 1 calc PR B 2
C28B C 0.3846(2) 0.45330(16) 0.2939(3) 0.0220(11) Uiso 0.50 1 d PG B 2
H28A H 0.4448 0.4373 0.3030 0.026 Uiso 0.50 1 calc PR B 2
C27A C 0.3172(3) 0.42007(13) 0.3148(3) 0.0170(10) Uiso 0.50 1 d PG B 2
H27A H 0.3324 0.3818 0.3380 0.020 Uiso 0.50 1 calc PR B 2
C26A C 0.2271(2) 0.44399(15) 0.3012(3) 0.0178(11) Uiso 0.50 1 d PG B 2
H26A H 0.1820 0.4218 0.3152 0.021 Uiso 0.50 1 calc PR B 2

loop_
_atom_site_aniso_label
_atom_site_aniso_U_11
_atom_site_aniso_U_22
_atom_site_aniso_U_33
_atom_site_aniso_U_23
_atom_site_aniso_U_13
_atom_site_aniso_U_12
Yb1 0.01918(7) 0.01765(7) 0.01817(7) 0.00047(4) 0.00430(5) 0.00010(4)
P1 0.0195(3) 0.0220(3) 0.0197(3) 0.0007(3) 0.0040(3) -0.0037(3)
P2 0.0258(4) 0.0193(3) 0.0233(3) -0.0015(3) 0.0009(3) 0.0028(3)
P3 0.0233(4) 0.0476(5) 0.0213(3) 0.0014(3) 0.0058(3) -0.0080(3)
O1 0.0210(10) 0.0212(10) 0.0204(9) 0.0023(7) 0.0053(8) -0.0028(7)
O2 0.0299(11) 0.0334(11) 0.0246(10) -0.0056(9) 0.0085(9) -0.0080(9)
O3 0.0280(10) 0.0201(10) 0.0192(9) 0.0002(7) 0.0051(8) 0.0037(7)
O4 0.0413(13) 0.0239(11) 0.0329(12) 0.0002(9) 0.0037(10) -0.0046(9)
O5 0.0274(11) 0.0402(13) 0.0293(11) -0.0106(9) 0.0127(9) -0.0091(9)
N1 0.0244(12) 0.0202(11) 0.0227(11) 0.0040(9) 0.0066(10) 0.0019(9)
N2 0.0225(11) 0.0209(11) 0.0222(11) 0.0011(9) 0.0054(9) 0.0025(9)
N3 0.0255(12) 0.0216(11) 0.0206(11) 0.0020(9) 0.0051(9) 0.0027(9)
N4 0.0190(11) 0.0194(11) 0.0195(10) -0.0016(8) 0.0046(9) -0.0017(8)
N5 0.0201(11) 0.0247(12) 0.0213(11) -0.0006(9) 0.0048(9) 0.0025(9)
N6 0.0259(12) 0.0212(11) 0.0209(11) 0.0049(9) 0.0011(9) -0.0020(9)
C1 0.0169(12) 0.0287(15) 0.0193(13) 0.0003(10) 0.0013(10) 0.0007(10)
C2 0.0244(14) 0.0240(14) 0.0234(13) 0.0028(11) 0.0048(11) 0.0039(11)
C3 0.0275(14) 0.0203(13) 0.0225(13) 0.0054(11) 0.0044(11) 0.0021(11)
C4 0.0309(15) 0.0206(13) 0.0259(14) 0.0038(11) 0.0088(12) 0.0065(11)
C5 0.0292(15) 0.0237(14) 0.0268(14) 0.0010(11) 0.0110(12) 0.0039(11)
C6 0.0239(14) 0.0264(14) 0.0276(14) 0.0037(11) 0.0099(11) 0.0032(11)
C7 0.0195(13) 0.0235(13) 0.0236(13) 0.0007(11) 0.0033(10) -0.0003(10)
C8 0.0182(12) 0.0200(13) 0.0236(13) -0.0009(10) 0.0039(10) -0.0003(10)
C9 0.0214(14) 0.0258(14) 0.0313(15) 0.0020(12) 0.0067(12) -0.0020(11)
C10 0.0259(15) 0.0337(16) 0.0305(15) 0.0073(13) 0.0094(12) -0.0038(12)
C11 0.0241(14) 0.0284(15) 0.0222(13) 0.0039(11) 0.0062(11) 0.0002(11)
C12 0.0201(13) 0.0219(13) 0.0213(13) -0.0007(10) 0.0062(10) -0.0001(10)
C13 0.0189(13) 0.0234(13) 0.0252(13) 0.0043(11) 0.0033(10) -0.0039(10)
C14 0.0261(15) 0.0313(16) 0.0248(14) 0.0028(12) 0.0015(12) -0.0052(12)
C15 0.0295(17) 0.0333(17) 0.0358(17) 0.0073(14) -0.0077(13) -0.0058(13)
C16 0.0238(16) 0.0312(17) 0.051(2) 0.0030(15) -0.0023(14) 0.0025(13)
C17 0.0248(15) 0.0315(16) 0.0455(19) -0.0007(14) 0.0092(14) -0.0009(12)
C18 0.0218(14) 0.0268(14) 0.0301(15) 0.0053(12) 0.0060(11) -0.0032(11)
C19 0.0265(14) 0.0262(14) 0.0211(13) 0.0045(11) 0.0052(11) 0.0031(11)
C20 0.0211(13) 0.0281(15) 0.0208(13) -0.0001(11) 0.0044(11) -0.0013(11)
C21 0.0276(15) 0.0377(17) 0.0220(14) -0.0002(13) 0.0061(12) 0.0009(13)
C22 0.0388(18) 0.0433(19) 0.0259(15) -0.0067(14) 0.0120(13) 0.0017(14)
C23 0.0308(16) 0.0285(15) 0.0312(15) -0.0104(12) 0.0069(13) 0.0006(12)
C24 0.0203(13) 0.0245(14) 0.0241(13) -0.0039(11) 0.0027(11) -0.0011(10)
C31 0.0355(16) 0.0212(14) 0.0242(14) -0.0029(11) 0.0055(12) 0.0025(12)
C32 0.0312(16) 0.0220(14) 0.0222(14) 0.0050(11) -0.0007(12) 0.0007(11)
C33 0.0411(19) 0.0235(15) 0.0278(15) 0.0043(12) -0.0055(13) -0.0021(13)
C34 0.0380(19) 0.0266(17) 0.049(2) 0.0118(15) -0.0070(16) -0.0105(14)
C35 0.0260(16) 0.0308(17) 0.046(2) 0.0145(14) 0.0007(14) -0.0058(12)
C36 0.0261(15) 0.0299(15) 0.0237(14) 0.0110(12) -0.0009(11) -0.0033(12)
C37 0.0289(15) 0.0331(15) 0.0259(14) -0.0026(12) 0.0095(12) -0.0035(12)
C38 0.0374(18) 0.0332(17) 0.0344(17) -0.0043(14) 0.0111(14) -0.0080(14)
C39 0.062(3) 0.0288(18) 0.041(2) 0.0051(14) 0.0149(18) 0.0064(16)
C40 0.043(2) 0.049(2) 0.0383(19) 0.0010(17) 0.0101(16) 0.0179(17)
C41 0.0313(18) 0.054(2) 0.045(2) 0.0047(17) 0.0163(16) 0.0079(16)
C42 0.0291(16) 0.0425(19) 0.0325(16) 0.0056(14) 0.0120(13) 0.0025(13)

loop_
_atom_type_symbol
_atom_type_description
_atom_type_scat_dispersion_real
_atom_type_scat_dispersion_imag
_atom_type_scat_source
C C 0.0033 0.0016 'International Tables Vol C Tables 4.2.6.8 and 6.1.1.4'
H H 0.0000 0.0000 'International Tables Vol C Tables 4.2.6.8 and 6.1.1.4'
N N 0.0061 0.0033 'International Tables Vol C Tables 4.2.6.8 and 6.1.1.4'
O O 0.0106 0.0060 'International Tables Vol C Tables 4.2.6.8 and 6.1.1.4'
P P 0.1023 0.0942 'International Tables Vol C Tables 4.2.6.8 and 6.1.1.4'
Yb Yb -0.3850 5.5486 'International Tables Vol C Tables 4.2.6.8 and 6.1.1.4'

loop_
_geom_angle_atom_site_label_1
_geom_angle_atom_site_label_2
_geom_angle_atom_site_label_3
_geom_angle
O1 Yb1 N1 125.90(7)
O1 Yb1 N2 147.23(7)
O1 Yb1 N3 90.38(7)
O1 Yb1 N4 66.90(7)
O1 Yb1 N5 142.23(7)
O1 Yb1 N6 68.38(7)
O3 Yb1 O1 87.23(6)
O3 Yb1 N1 89.28(7)
O3 Yb1 N2 124.84(7)
O3 Yb1 N3 148.85(7)
O3 Yb1 N4 66.77(7)
O3 Yb1 N5 67.39(7)
O3 Yb1 N6 142.63(7)
O5 Yb1 O1 84.23(8)
O5 Yb1 O3 83.12(7)
O5 Yb1 N1 148.63(8)
O5 Yb1 N2 92.52(8)
O5 Yb1 N3 127.54(8)
O5 Yb1 N4 138.33(8)
O5 Yb1 N5 66.00(8)
O5 Yb1 N6 67.16(8)
N1 Yb1 N2 67.17(7)
N1 Yb1 N3 67.27(7)
N1 Yb1 N4 62.32(7)
N1 Yb1 N5 82.96(8)
N3 Yb1 N2 65.95(7)
N3 Yb1 N4 83.75(7)
N3 Yb1 N5 125.86(7)
N4 Yb1 N2 128.03(7)
N4 Yb1 N5 121.52(7)
N5 Yb1 N2 60.96(7)
N6 Yb1 N1 127.83(7)
N6 Yb1 N2 80.28(7)
N6 Yb1 N3 62.48(8)
N6 Yb1 N4 122.62(7)
N6 Yb1 N5 115.86(8)
O1 P1 Yb1 27.41(8)
O1 P1 C12 103.37(12)
O1 P1 C13 109.01(12)
O2 P1 Yb1 131.07(9)
O2 P1 O1 118.50(12)
O2 P1 C12 111.09(13)
O2 P1 C13 109.56(13)
C12 P1 Yb1 75.97(9)
C13 P1 Yb1 115.34(10)
C13 P1 C12 104.28(13)
O3 P2 Yb1 27.71(7)
O3 P2 C24 104.07(12)
O3 P2 C25B 109.0(2)
O3 P2 C25A 111.00(15)
O4 P2 Yb1 128.26(10)
O4 P2 O3 116.95(13)
O4 P2 C24 110.85(13)
O4 P2 C25B 106.5(2)
O4 P2 C25A 113.38(15)
C24 P2 Yb1 76.36(9)
C24 P2 C25A 98.61(15)
C25B P2 Yb1 119.42(18)
C25B P2 C24 109.4(2)
C25B P2 C25A 11.0(2)
C25A P2 Yb1 115.93(12)
O5 P3 Yb1 27.76(9)
O5 P3 O6 122.4(2)
O5 P3 C36 102.64(13)
O5 P3 C37 109.02(15)
O6 P3 Yb1 121.44(18)
O6 P3 C36 100.4(2)
O6 P3 C37 113.3(2)
O6A P3 Yb1 121.45(17)
O6A P3 O5 112.5(2)
O6A P3 O6 19.0(2)
O6A P3 C36 119.3(2)
O6A P3 C37 106.1(2)
C36 P3 Yb1 75.72(10)
C37 P3 Yb1 123.81(11)
C37 P3 C36 106.91(14)
P1 O1 Yb1 134.65(11)
P2 O3 Yb1 134.07(11)
P3 O5 Yb1 134.05(13)
C1 N1 Yb1 107.66(17)
C1 N1 C6 110.2(2)
C1 N1 C7 108.3(2)
C6 N1 Yb1 114.06(17)
C7 N1 Yb1 107.50(16)
C7 N1 C6 108.9(2)
C2 N2 Yb1 112.57(16)
C3 N2 Yb1 108.45(16)
C3 N2 C2 109.8(2)
C3 N2 C19 108.0(2)
C19 N2 Yb1 108.54(16)
C19 N2 C2 109.4(2)
C4 N3 Yb1 116.36(17)
C5 N3 Yb1 105.71(16)
C5 N3 C4 109.8(2)
C5 N3 C31 110.0(2)
C31 N3 Yb1 106.42(16)
C31 N3 C4 108.4(2)
C8 N4 Yb1 118.39(17)
C8 N4 C12 118.6(2)
C12 N4 Yb1 121.94(17)
C20 N5 Yb1 119.09(18)
C20 N5 C24 118.1(2)
C24 N5 Yb1 120.35(18)
C32 N6 Yb1 119.2(2)
C36 N6 Yb1 122.0(2)
C36 N6 C32 118.6(3)
N1 C1 H1A 109.1
N1 C1 H1B 109.1
N1 C1 C2 112.6(2)
H1A C1 H1B 107.8
C2 C1 H1A 109.1
C2 C1 H1B 109.1
N2 C2 C1 114.9(2)
N2 C2 H2A 108.5
N2 C2 H2B 108.5
C1 C2 H2A 108.5
C1 C2 H2B 108.5
H2A C2 H2B 107.5
N2 C3 H3A 109.3
N2 C3 H3B 109.3
N2 C3 C4 111.6(2)
H3A C3 H3B 108.0
C4 C3 H3A 109.3
C4 C3 H3B 109.3
N3 C4 C3 113.2(2)
N3 C4 H4A 108.9
N3 C4 H4B 108.9
C3 C4 H4A 108.9
C3 C4 H4B 108.9
H4A C4 H4B 107.7
N3 C5 H5A 109.2
N3 C5 H5B 109.2
N3 C5 C6 111.9(2)
H5A C5 H5B 107.9
C6 C5 H5A 109.2
C6 C5 H5B 109.2
N1 C6 C5 113.4(2)
N1 C6 H6A 108.9
N1 C6 H6B 108.9
C5 C6 H6A 108.9
C5 C6 H6B 108.9
H6A C6 H6B 107.7
N1 C7 H7A 109.5
N1 C7 H7B 109.5
N1 C7 C8 110.7(2)
H7A C7 H7B 108.1
C8 C7 H7A 109.5
C8 C7 H7B 109.5
N4 C8 C7 114.9(2)
N4 C8 C9 122.1(3)
C9 C8 C7 122.9(2)
C8 C9 H9 120.6
C8 C9 C10 118.8(3)
C10 C9 H9 120.6
C9 C10 H10 120.5
C11 C10 C9 119.0(3)
C11 C10 H10 120.5
C10 C11 H11 120.5
C10 C11 C12 119.0(3)
C12 C11 H11 120.5
N4 C12 P1 112.8(2)
N4 C12 C11 122.4(3)
C11 C12 P1 124.6(2)
C14 C13 P1 120.5(2)
C18 C13 P1 120.6(2)
C18 C13 C14 118.9(3)
C13 C14 H14 120.2
C15 C14 C13 119.7(3)
C15 C14 H14 120.2
C14 C15 H15 119.8
C16 C15 C14 120.4(3)
C16 C15 H15 119.8
C15 C16 H16 119.9
C15 C16 C17 120.3(3)
C17 C16 H16 119.9
C16 C17 H17 120.1
C18 C17 C16 119.8(3)
C18 C17 H17 120.1
C13 C18 H18 119.5
C17 C18 C13 120.9(3)
C17 C18 H18 119.5
N2 C19 H19A 109.4
N2 C19 H19B 109.4
N2 C19 C20 111.1(2)
H19A C19 H19B 108.0
C20 C19 H19A 109.4
C20 C19 H19B 109.4
N5 C20 C19 115.9(2)
N5 C20 C21 122.3(3)
C21 C20 C19 121.7(3)
C20 C21 H21 120.5
C22 C21 C20 118.9(3)
C22 C21 H21 120.5
C21 C22 H22 120.5
C23 C22 C21 119.0(3)
C23 C22 H22 120.5
C22 C23 H23 120.5
C24 C23 C22 119.0(3)
C24 C23 H23 120.5
N5 C24 P2 113.0(2)
N5 C24 C23 122.7(3)
C23 C24 P2 124.1(2)
C26B C25B P2 124.4(3)
C26B C25B C30A 120.0
C30A C25B P2 115.3(3)
C25B C26B H26 120.0
C27B C26B C25B 120.0
C27B C26B H26 120.0
C26B C27B H27 120.0
C26B C27B C28A 120.0
C28A C27B H27 120.0
C27B C28A H28 120.0
C29A C28A C27B 120.0
C29A C28A H28 120.0
C28A C29A H29 120.0
C28A C29A C30A 120.0
C30A C29A H29 120.0
C25B C30A H30 120.0
C29A C30A C25B 120.0
C29A C30A H30 120.0
N3 C31 H31A 109.7
N3 C31 H31B 109.7
N3 C31 C32 109.8(2)
H31A C31 H31B 108.2
C32 C31 H31A 109.7
C32 C31 H31B 109.7
N6 C32 C31 114.5(3)
N6 C32 C33 121.9(3)
C33 C32 C31 123.6(3)
C32 C33 H33 120.4
C34 C33 C32 119.2(3)
C34 C33 H33 120.4
C33 C34 H34 120.3
C33 C34 C35 119.3(3)
C35 C34 H34 120.3
C34 C35 H35 121.0
C36 C35 C34 118.1(3)
C36 C35 H35 121.0
N6 C36 P3 112.8(2)
N6 C36 C35 122.9(3)
C35 C36 P3 124.2(3)
C38 C37 P3 120.0(2)
C38 C37 C42 119.2(3)
C42 C37 P3 120.8(2)
C37 C38 H38 119.9
C39 C38 C37 120.3(3)
C39 C38 H38 119.9
C38 C39 H39 119.9
C38 C39 C40 120.2(3)
C40 C39 H39 119.9
C39 C40 H40 120.3
C41 C40 C39 119.3(3)
C41 C40 H40 120.3
C40 C41 H41 119.6
C40 C41 C42 120.9(4)
C42 C41 H41 119.6
C37 C42 H42 119.9
C41 C42 C37 120.1(3)
C41 C42 H42 119.9
C30B C25A P2 121.76(19)
C30B C25A C26A 120.0
C26A C25A P2 118.23(19)
C25A C30B H30A 120.0
C29B C30B C25A 120.0
C29B C30B H30A 120.0
C30B C29B H29A 120.0
C30B C29B C28B 120.0
C28B C29B H29A 120.0
C29B C28B H28A 120.0
C29B C28B C27A 120.0
C27A C28B H28A 120.0
C28B C27A H27A 120.0
C26A C27A C28B 120.0
C26A C27A H27A 120.0
C25A C26A H26A 120.0
C27A C26A C25A 120.0
C27A C26A H26A 120.0

loop_
_geom_bond_atom_site_label_1
_geom_bond_atom_site_label_2
_geom_bond_distance
Yb1 O1 2.259(2)
Yb1 O3 2.251(2)
Yb1 O5 2.245(2)
Yb1 N1 2.604(2)
Yb1 N2 2.663(2)
Yb1 N3 2.623(2)
Yb1 N4 2.624(2)
Yb1 N5 2.639(2)
Yb1 N6 2.594(2)
P1 O1 1.512(2)
P1 O2 1.495(2)
P1 C12 1.826(3)
P1 C13 1.800(3)
P2 O3 1.514(2)
P2 O4 1.490(2)
P2 C24 1.817(3)
P2 C25B 1.756(4)
P2 C25A 1.883(3)
P3 O5 1.504(2)
P3 O6 1.541(5)
P3 O6A 1.490(4)
P3 C36 1.826(3)
P3 C37 1.795(3)
N1 C1 1.476(4)
N1 C6 1.507(4)
N1 C7 1.486(4)
N2 C2 1.505(4)
N2 C3 1.477(4)
N2 C19 1.480(4)
N3 C4 1.503(4)
N3 C5 1.471(4)
N3 C31 1.480(4)
N4 C8 1.344(3)
N4 C12 1.346(3)
N5 C20 1.337(4)
N5 C24 1.355(4)
N6 C32 1.346(4)
N6 C36 1.340(4)
C1 H1A 0.9700
C1 H1B 0.9700
C1 C2 1.512(4)
C2 H2A 0.9700
C2 H2B 0.9700
C3 H3A 0.9700
C3 H3B 0.9700
C3 C4 1.520(4)
C4 H4A 0.9700
C4 H4B 0.9700
C5 H5A 0.9700
C5 H5B 0.9700
C5 C6 1.526(4)
C6 H6A 0.9700
C6 H6B 0.9700
C7 H7A 0.9700
C7 H7B 0.9700
C7 C8 1.501(4)
C8 C9 1.393(4)
C9 H9 0.9300
C9 C10 1.393(4)
C10 H10 0.9300
C10 C11 1.382(4)
C11 H11 0.9300
C11 C12 1.385(4)
C13 C14 1.404(4)
C13 C18 1.387(4)
C14 H14 0.9300
C14 C15 1.394(5)
C15 H15 0.9300
C15 C16 1.375(5)
C16 H16 0.9300
C16 C17 1.385(5)
C17 H17 0.9300
C17 C18 1.382(4)
C18 H18 0.9300
C19 H19A 0.9700
C19 H19B 0.9700
C19 C20 1.497(4)
C20 C21 1.391(4)
C21 H21 0.9300
C21 C22 1.385(5)
C22 H22 0.9300
C22 C23 1.381(5)
C23 H23 0.9300
C23 C24 1.375(4)
C25B C26B 1.3900
C25B C30A 1.3900
C26B H26 0.9300
C26B C27B 1.3900
C27B H27 0.9300
C27B C28A 1.3900
C28A H28 0.9300
C28A C29A 1.3900
C29A H29 0.9300
C29A C30A 1.3900
C30A H30 0.9300
C31 H31A 0.9700
C31 H31B 0.9700
C31 C32 1.494(5)
C32 C33 1.397(4)
C33 H33 0.9300
C33 C34 1.373(5)
C34 H34 0.9300
C34 C35 1.400(6)
C35 H35 0.9300
C35 C36 1.388(4)
C37 C38 1.390(5)
C37 C42 1.397(4)
C38 H38 0.9300
C38 C39 1.385(5)
C39 H39 0.9300
C39 C40 1.397(6)
C40 H40 0.9300
C40 C41 1.378(5)
C41 H41 0.9300
C41 C42 1.379(5)
C42 H42 0.9300
C25A C30B 1.3900
C25A C26A 1.3900
C30B H30A 0.9300
C30B C29B 1.3900
C29B H29A 0.9300
C29B C28B 1.3900
C28B H28A 0.9300
C28B C27A 1.3900
C27A H27A 0.9300
C27A C26A 1.3900
C26A H26A 0.9300

loop_
_smtbx_masks_void_nr
_smtbx_masks_void_average_x
_smtbx_masks_void_average_y
_smtbx_masks_void_average_z
_smtbx_masks_void_volume
_smtbx_masks_void_count_electrons
1 -0.994 -0.150 -0.494 1387.6 571.7
